data_4350543
loop_
_publ_author_name
'Ferreira, Cara L.'
'Ewart, Charles B.'
'Barta, Cheri A.'
'Little, Susan'
'Yardley, Vanessa'
'Martins, Candice'
'Polishchuk, Elena'
'Smith, Peter J.'
'Moss, John R.'
'Merkel, Michael'
'Adam, Michael J.'
'Orvig, Chris'

_publ_section_title
;
 Synthesis, structure, and biological activity of ferrocenyl carbohydrate
 conjugates.
;
_journal_issue 20
_journal_name_full 'Inorganic chemistry'
_journal_page_first 8414
_journal_page_last 8422
_journal_paper_doi 10.1021/ic061166p
_journal_volume 45
_journal_year 2006
_chemical_formula_sum 'C25 H29 Fe N O10'
_chemical_formula_weight 559.34
_space_group_IT_number 4
_space_group_name_Hall 'P 2yb'
_space_group_name_H-M_alt 'P 1 21 1'
_atom_sites_solution_hydrogens geom
_atom_sites_solution_primary direct
_atom_sites_solution_secondary difmap
_audit_creation_method SHELXL-97
_cell_angle_alpha 90.00
_cell_angle_beta 100.666(6)
_cell_angle_gamma 90.00
_cell_formula_units_Z 2
_cell_length_a 10.6731(19)
_cell_length_b 10.5596(16)
_cell_length_c 11.425(2)
_cell_measurement_temperature 173(2)
_cell_volume 1265.4(4)
_computing_structure_refinement 'SHELXL-97 (Sheldrick, 1997)'
_computing_structure_solution 'SHELXS-97 (Sheldrick, 1990)'
_diffrn_ambient_temperature 173(2)
_diffrn_measured_fraction_theta_full 0.989
_diffrn_measured_fraction_theta_max 0.989
_diffrn_radiation_monochromator graphite
_diffrn_radiation_source 'fine-focus sealed tube'
_diffrn_radiation_type MoK\a
_diffrn_radiation_wavelength 0.71073
_diffrn_reflns_av_R_equivalents 0.0371
_diffrn_reflns_av_sigmaI/netI 0.0478
_diffrn_reflns_limit_h_max 14
_diffrn_reflns_limit_h_min -14
_diffrn_reflns_limit_k_max 13
_diffrn_reflns_limit_k_min -13
_diffrn_reflns_limit_l_max 15
_diffrn_reflns_limit_l_min -15
_diffrn_reflns_number 20021
_diffrn_reflns_theta_full 28.18
_diffrn_reflns_theta_max 28.18
_diffrn_reflns_theta_min 1.81
_exptl_absorpt_coefficient_mu 0.654
_exptl_crystal_density_diffrn 1.468
_exptl_crystal_density_method 'not measured'
_exptl_crystal_F_000 584
_refine_diff_density_max 0.353
_refine_diff_density_min -0.216
_refine_diff_density_rms 0.048
_refine_ls_abs_structure_details 'Flack H D (1983), Acta Cryst. A39, 876-881'
_refine_ls_abs_structure_Flack -0.021(10)
_refine_ls_extinction_method none
_refine_ls_goodness_of_fit_ref 1.003
_refine_ls_hydrogen_treatment mixed
_refine_ls_matrix_type full
_refine_ls_number_parameters 338
_refine_ls_number_reflns 6055
_refine_ls_number_restraints 1
_refine_ls_restrained_S_all 1.002
_refine_ls_R_factor_all 0.0423
_refine_ls_R_factor_gt 0.0313
_refine_ls_shift/su_max 0.028
_refine_ls_shift/su_mean 0.002
_refine_ls_structure_factor_coef Fsqd
_refine_ls_weighting_details 'calc w=1/[\s^2^(Fo^2^)+(0.0369P)^2^+0.0000P] where P=(Fo^2^+2Fc^2^)/3'
_refine_ls_weighting_scheme calc
_refine_ls_wR_factor_gt 0.0674
_refine_ls_wR_factor_ref 0.0699
_reflns_number_gt 5111
_reflns_number_total 6055
_reflns_threshold_expression >2sigma(I)
_cod_data_source_file ic061166prom20060626_061903.cif
_cod_data_source_block co313_0m
_cod_database_code 4350543

loop_
_symmetry_equiv_pos_as_xyz
'x, y, z'
'-x, y+1/2, -z'

loop_
_atom_site_label
_atom_site_type_symbol
_atom_site_fract_x
_atom_site_fract_y
_atom_site_fract_z
_atom_site_U_iso_or_equiv
_atom_site_adp_type
_atom_site_occupancy
_atom_site_symmetry_multiplicity
_atom_site_calc_flag
_atom_site_refinement_flags
C1 C 0.2541(2) 0.8354(2) 0.53574(18) 0.0226(4) Uani 1 1 d .
H1 H 0.2582 0.9195 0.5765 0.027 Uiso 1 1 calc R
C2 C 0.33698(18) 0.83457(18) 0.44022(17) 0.0190(4) Uani 1 1 d .
H2 H 0.3403 0.7460 0.4099 0.023 Uiso 1 1 calc R
C3 C 0.27825(18) 0.92000(17) 0.33566(18) 0.0193(4) Uani 1 1 d .
H3 H 0.3006 1.0104 0.3554 0.023 Uiso 1 1 calc R
C4 C 0.13446(19) 0.90608(18) 0.30007(19) 0.0207(4) Uani 1 1 d .
H4 H 0.1131 0.8286 0.2500 0.025 Uiso 1 1 calc R
C5 C 0.06869(19) 0.90127(19) 0.40772(19) 0.0232(5) Uani 1 1 d .
H5 H 0.0819 0.9841 0.4506 0.028 Uiso 1 1 calc R
C6 C -0.0725(2) 0.8754(2) 0.3758(2) 0.0297(5) Uani 1 1 d .
H6A H -0.1073 0.8608 0.4492 0.036 Uiso 1 1 calc R
H6B H -0.1166 0.9496 0.3340 0.036 Uiso 1 1 calc R
C7 C 0.56476(18) 0.79446(18) 0.52372(17) 0.0195(4) Uani 1 1 d .
C8 C 0.68715(18) 0.85814(18) 0.57592(17) 0.0177(4) Uani 1 1 d .
C9 C 0.72161(19) 0.98714(17) 0.55942(18) 0.0205(5) Uani 1 1 d .
H9 H 0.6690 1.0510 0.5074 0.025 Uiso 1 1 calc R
C10 C 0.8449(2) 1.0079(2) 0.6302(2) 0.0251(5) Uani 1 1 d .
H10 H 0.8932 1.0895 0.6373 0.030 Uiso 1 1 calc R
C11 C 0.8863(2) 0.8934(2) 0.6908(2) 0.0260(5) Uani 1 1 d .
H11 H 0.9685 0.8806 0.7477 0.031 Uiso 1 1 calc R
C12 C 0.78960(19) 0.80040(18) 0.65704(18) 0.0214(4) Uani 1 1 d .
H12 H 0.7922 0.7109 0.6859 0.026 Uiso 1 1 calc R
C13 C 0.54973(18) 0.9472(3) 0.79606(17) 0.0275(4) Uani 1 1 d .
H13 H 0.4678 0.9101 0.7533 0.033 Uiso 1 1 calc R
C14 C 0.6469(2) 0.8811(2) 0.87499(19) 0.0289(5) Uani 1 1 d .
H14 H 0.6451 0.7897 0.8978 0.035 Uiso 1 1 calc R
C15 C 0.7455(2) 0.9679(2) 0.91581(18) 0.0274(5) Uani 1 1 d .
H15 H 0.8267 0.9484 0.9721 0.033 Uiso 1 1 calc R
C16 C 0.7109(2) 1.0880(2) 0.86235(19) 0.0266(5) Uani 1 1 d .
H16 H 0.7633 1.1670 0.8745 0.032 Uiso 1 1 calc R
C17 C 0.5896(2) 1.0753(2) 0.78835(19) 0.0261(5) Uani 1 1 d .
H17 H 0.5409 1.1437 0.7390 0.031 Uiso 1 1 calc R
C18 C 0.27091(19) 0.7430(2) 0.72866(19) 0.0251(5) Uani 1 1 d .
C19 C 0.3336(2) 0.6371(2) 0.8032(2) 0.0334(5) Uani 1 1 d .
H19A H 0.2948 0.6279 0.8741 0.050 Uiso 1 1 calc R
H19B H 0.4247 0.6553 0.8276 0.050 Uiso 1 1 calc R
H19C H 0.3226 0.5583 0.7571 0.050 Uiso 1 1 calc R
C20 C 0.36429(18) 0.9656(2) 0.15901(18) 0.0246(4) Uani 1 1 d .
C21 C 0.0605(2) 1.0134(2) 0.11276(19) 0.0280(5) Uani 1 1 d .
C22 C 0.0205(2) 1.1416(2) 0.0633(2) 0.0401(6) Uani 1 1 d .
H22A H -0.0064 1.1357 -0.0233 0.060 Uiso 1 1 calc R
H22B H 0.0923 1.2005 0.0823 0.060 Uiso 1 1 calc R
H22C H -0.0507 1.1724 0.0987 0.060 Uiso 1 1 calc R
C24 C -0.2158(2) 0.7450(2) 0.2479(2) 0.0371(6) Uani 1 1 d .
C25 C -0.2310(3) 0.6285(3) 0.1718(3) 0.0534(8) Uani 1 1 d .
H25A H -0.2541 0.6529 0.0878 0.080 Uiso 1 1 calc R
H25B H -0.2984 0.5751 0.1932 0.080 Uiso 1 1 calc R
H25C H -0.1506 0.5814 0.1845 0.080 Uiso 1 1 calc R
C26 C 0.4205(2) 0.9051(2) 0.0631(2) 0.0344(6) Uani 1 1 d .
H26A H 0.4666 0.9688 0.0252 0.052 Uiso 1 1 calc R
H26B H 0.3523 0.8684 0.0034 0.052 Uiso 1 1 calc R
H26C H 0.4796 0.8381 0.0973 0.052 Uiso 1 1 calc R
Fe1 Fe 0.71717(2) 0.95260(3) 0.73453(2) 0.01952(7) Uani 1 1 d .
N1 N 0.46600(15) 0.87542(15) 0.48763(15) 0.0206(4) Uani 1 1 d .
H1N H 0.4814 0.9573 0.4934 0.025 Uiso 1 1 calc R
O1 O 0.12686(13) 0.80297(13) 0.48624(12) 0.0232(3) Uani 1 1 d .
O2 O 0.30188(13) 0.73825(13) 0.61751(12) 0.0235(3) Uani 1 1 d .
O3 O 0.33865(13) 0.87858(12) 0.23793(12) 0.0216(3) Uani 1 1 d .
O4 O 0.08277(14) 1.01771(13) 0.23439(13) 0.0246(3) Uani 1 1 d .
O6 O 0.20610(15) 0.82524(16) 0.75907(14) 0.0358(4) Uani 1 1 d .
O7 O 0.34094(15) 1.07694(15) 0.16581(15) 0.0351(4) Uani 1 1 d .
O8 O 0.07506(17) 0.92081(15) 0.05728(15) 0.0395(4) Uani 1 1 d .
O9 O 0.55485(14) 0.67903(13) 0.51473(14) 0.0267(3) Uani 1 1 d .
O10 O -0.09413(14) 0.76595(15) 0.30035(14) 0.0317(4) Uani 1 1 d .
O11 O -0.30137(19) 0.8141(2) 0.2622(2) 0.0690(7) Uani 1 1 d .

loop_
_atom_site_aniso_label
_atom_site_aniso_U_11
_atom_site_aniso_U_22
_atom_site_aniso_U_33
_atom_site_aniso_U_23
_atom_site_aniso_U_13
_atom_site_aniso_U_12
C1 0.0236(11) 0.0223(10) 0.0204(11) -0.0008(8) 0.0001(8) 0.0001(8)
C2 0.0191(10) 0.0162(9) 0.0204(11) 0.0000(8) 0.0003(8) 0.0003(7)
C3 0.0216(10) 0.0169(10) 0.0199(10) -0.0015(7) 0.0050(8) 0.0027(7)
C4 0.0208(11) 0.0175(9) 0.0224(11) -0.0018(8) 0.0003(9) 0.0026(7)
C5 0.0231(11) 0.0215(10) 0.0238(11) -0.0053(8) 0.0010(9) 0.0031(8)
C6 0.0202(11) 0.0331(12) 0.0353(13) -0.0089(10) 0.0039(9) 0.0013(9)
C7 0.0206(10) 0.0202(10) 0.0179(10) -0.0001(8) 0.0043(8) 0.0016(8)
C8 0.0189(10) 0.0173(10) 0.0171(10) -0.0020(8) 0.0042(8) 0.0027(7)
C9 0.0231(11) 0.0175(11) 0.0219(11) 0.0005(8) 0.0070(8) 0.0008(7)
C10 0.0240(12) 0.0228(10) 0.0300(13) -0.0032(9) 0.0090(9) -0.0035(8)
C11 0.0176(11) 0.0284(11) 0.0317(13) -0.0017(10) 0.0038(9) 0.0012(8)
C12 0.0211(11) 0.0165(10) 0.0260(12) -0.0005(8) 0.0024(8) 0.0029(8)
C13 0.0251(10) 0.0341(11) 0.0251(10) -0.0033(12) 0.0094(8) -0.0068(12)
C14 0.0433(14) 0.0243(12) 0.0220(12) -0.0003(9) 0.0132(10) -0.0019(10)
C15 0.0350(11) 0.0270(12) 0.0188(10) -0.0040(10) 0.0008(8) -0.0006(10)
C16 0.0351(13) 0.0213(11) 0.0233(12) -0.0053(9) 0.0047(10) -0.0016(9)
C17 0.0264(11) 0.0267(11) 0.0260(12) -0.0011(9) 0.0073(9) 0.0054(9)
C18 0.0195(10) 0.0322(12) 0.0229(11) 0.0008(9) 0.0018(8) -0.0040(9)
C19 0.0403(15) 0.0312(13) 0.0279(13) 0.0062(10) 0.0044(11) -0.0018(10)
C20 0.0214(9) 0.0240(11) 0.0272(11) 0.0036(10) 0.0017(8) -0.0007(9)
C21 0.0207(12) 0.0331(13) 0.0266(13) 0.0020(10) -0.0046(9) -0.0021(9)
C22 0.0353(14) 0.0401(14) 0.0405(15) 0.0142(12) -0.0044(11) -0.0013(11)
C24 0.0309(14) 0.0352(14) 0.0412(16) 0.0061(11) -0.0036(11) -0.0039(11)
C25 0.0497(18) 0.0523(18) 0.058(2) -0.0163(15) 0.0086(15) -0.0197(14)
C26 0.0419(15) 0.0339(12) 0.0299(13) 0.0053(10) 0.0128(11) 0.0044(10)
Fe1 0.02020(14) 0.01761(13) 0.02034(14) -0.00032(14) 0.00269(10) -0.00016(13)
N1 0.0197(9) 0.0156(8) 0.0243(9) 0.0013(7) -0.0016(7) 0.0001(6)
O1 0.0204(7) 0.0256(8) 0.0234(8) 0.0015(6) 0.0035(6) 0.0008(6)
O2 0.0272(8) 0.0241(8) 0.0196(8) 0.0024(6) 0.0054(6) 0.0031(6)
O3 0.0277(8) 0.0188(7) 0.0195(8) 0.0005(6) 0.0076(6) 0.0014(6)
O4 0.0235(8) 0.0223(8) 0.0260(9) 0.0020(7) -0.0011(6) 0.0036(6)
O6 0.0363(10) 0.0442(10) 0.0293(9) -0.0005(7) 0.0122(7) 0.0106(8)
O7 0.0432(10) 0.0234(8) 0.0412(10) 0.0054(7) 0.0145(8) 0.0011(7)
O8 0.0474(11) 0.0386(11) 0.0272(9) -0.0048(8) -0.0068(8) 0.0034(7)
O9 0.0270(8) 0.0171(7) 0.0339(9) -0.0008(6) 0.0000(7) 0.0012(6)
O10 0.0234(8) 0.0364(9) 0.0352(9) -0.0096(7) 0.0049(7) -0.0045(7)
O11 0.0348(12) 0.0555(13) 0.1057(19) -0.0139(13) -0.0156(11) 0.0047(10)

loop_
_atom_type_symbol
_atom_type_description
_atom_type_scat_dispersion_real
_atom_type_scat_dispersion_imag
_atom_type_scat_source
C C 0.0033 0.0016 'International Tables Vol C Tables 4.2.6.8 and 6.1.1.4'
H H 0.0000 0.0000 'International Tables Vol C Tables 4.2.6.8 and 6.1.1.4'
N N 0.0061 0.0033 'International Tables Vol C Tables 4.2.6.8 and 6.1.1.4'
O O 0.0106 0.0060 'International Tables Vol C Tables 4.2.6.8 and 6.1.1.4'
Fe Fe 0.3463 0.8444 'International Tables Vol C Tables 4.2.6.8 and 6.1.1.4'

loop_
_geom_angle_atom_site_label_1
_geom_angle_atom_site_label_2
_geom_angle_atom_site_label_3
_geom_angle
O1 C1 O2 106.89(16)
O1 C1 C2 110.71(16)
O2 C1 C2 106.39(16)
N1 C2 C1 111.56(16)
N1 C2 C3 109.81(16)
C1 C2 C3 110.24(16)
O3 C3 C4 109.52(16)
O3 C3 C2 104.20(14)
C4 C3 C2 113.45(16)
O4 C4 C3 109.16(15)
O4 C4 C5 104.86(16)
C3 C4 C5 112.33(17)
O1 C5 C6 108.51(17)
O1 C5 C4 108.51(16)
C6 C5 C4 113.53(18)
O10 C6 C5 109.47(17)
O9 C7 N1 123.32(18)
O9 C7 C8 122.49(18)
N1 C7 C8 114.20(16)
C12 C8 C9 107.83(17)
C12 C8 C7 125.03(18)
C9 C8 C7 127.09(18)
C12 C8 Fe1 70.00(11)
C9 C8 Fe1 69.52(12)
C7 C8 Fe1 123.85(13)
C10 C9 C8 107.65(17)
C10 C9 Fe1 70.05(12)
C8 C9 Fe1 69.41(11)
C11 C10 C9 108.42(18)
C11 C10 Fe1 69.86(12)
C9 C10 Fe1 69.16(12)
C10 C11 C12 108.07(18)
C10 C11 Fe1 69.68(12)
C12 C11 Fe1 69.60(12)
C11 C12 C8 108.03(18)
C11 C12 Fe1 69.85(12)
C8 C12 Fe1 69.06(11)
C14 C13 C17 108.29(19)
C14 C13 Fe1 69.52(12)
C17 C13 Fe1 70.22(11)
C15 C14 C13 107.6(2)
C15 C14 Fe1 70.01(12)
C13 C14 Fe1 69.56(11)
C14 C15 C16 108.56(19)
C14 C15 Fe1 69.61(12)
C16 C15 Fe1 70.01(12)
C17 C16 C15 107.93(19)
C17 C16 Fe1 69.89(12)
C15 C16 Fe1 69.25(12)
C16 C17 C13 107.64(19)
C16 C17 Fe1 69.79(12)
C13 C17 Fe1 69.02(11)
O6 C18 O2 123.0(2)
O6 C18 C19 126.9(2)
O2 C18 C19 110.08(19)
O7 C20 O3 123.36(19)
O7 C20 C26 125.6(2)
O3 C20 C26 111.00(19)
O8 C21 O4 123.6(2)
O8 C21 C22 126.7(2)
O4 C21 C22 109.7(2)
O11 C24 O10 122.3(2)
O11 C24 C25 125.0(2)
O10 C24 C25 112.7(2)
C14 Fe1 C13 40.92(9)
C14 Fe1 C8 119.85(9)
C13 Fe1 C8 106.79(8)
C14 Fe1 C9 156.34(9)
C13 Fe1 C9 121.56(8)
C8 Fe1 C9 41.07(8)
C14 Fe1 C15 40.39(9)
C13 Fe1 C15 68.14(8)
C8 Fe1 C15 155.22(8)
C9 Fe1 C15 162.30(8)
C14 Fe1 C16 68.46(9)
C13 Fe1 C16 68.17(9)
C8 Fe1 C16 162.01(8)
C9 Fe1 C16 125.59(8)
C15 Fe1 C16 40.74(9)
C14 Fe1 C12 105.78(8)
C13 Fe1 C12 123.42(10)
C8 Fe1 C12 40.94(8)
C9 Fe1 C12 68.82(8)
C15 Fe1 C12 120.11(9)
C16 Fe1 C12 156.31(8)
C14 Fe1 C10 160.46(9)
C13 Fe1 C10 157.84(9)
C8 Fe1 C10 68.64(8)
C9 Fe1 C10 40.80(8)
C15 Fe1 C10 125.16(9)
C16 Fe1 C10 109.11(9)
C12 Fe1 C10 68.22(8)
C14 Fe1 C17 68.73(9)
C13 Fe1 C17 40.75(10)
C8 Fe1 C17 124.75(8)
C9 Fe1 C17 108.50(8)
C15 Fe1 C17 68.22(9)
C16 Fe1 C17 40.32(9)
C12 Fe1 C17 161.04(8)
C10 Fe1 C17 122.84(9)
C14 Fe1 C11 123.08(9)
C13 Fe1 C11 160.01(9)
C8 Fe1 C11 68.68(8)
C9 Fe1 C11 68.65(9)
C15 Fe1 C11 107.35(9)
C16 Fe1 C11 122.00(9)
C12 Fe1 C11 40.56(8)
C10 Fe1 C11 40.46(8)
C17 Fe1 C11 157.56(8)
C7 N1 C2 123.75(16)
C1 O1 C5 110.33(15)
C18 O2 C1 117.74(16)
C20 O3 C3 118.73(15)
C21 O4 C4 118.50(16)
C24 O10 C6 115.78(18)

loop_
_geom_bond_atom_site_label_1
_geom_bond_atom_site_label_2
_geom_bond_distance
C1 O1 1.413(2)
C1 O2 1.417(2)
C1 C2 1.526(3)
C2 N1 1.449(2)
C2 C3 1.535(3)
C3 O3 1.456(2)
C3 C4 1.520(3)
C4 O4 1.450(2)
C4 C5 1.526(3)
C5 O1 1.436(2)
C5 C6 1.508(3)
C6 O10 1.435(3)
C7 O9 1.226(2)
C7 N1 1.361(2)
C7 C8 1.492(3)
C8 C12 1.432(3)
C8 C9 1.433(3)
C8 Fe1 2.0412(19)
C9 C10 1.428(3)
C9 Fe1 2.043(2)
C10 C11 1.422(3)
C10 Fe1 2.055(2)
C11 C12 1.425(3)
C11 Fe1 2.057(2)
C12 Fe1 2.0537(19)
C13 C14 1.425(3)
C13 C17 1.425(3)
C13 Fe1 2.0387(18)
C14 C15 1.409(3)
C14 Fe1 2.038(2)
C15 C16 1.426(3)
C15 Fe1 2.043(2)
C16 C17 1.416(3)
C16 Fe1 2.053(2)
C17 Fe1 2.055(2)
C18 O6 1.201(3)
C18 O2 1.371(3)
C18 C19 1.487(3)
C20 O7 1.207(3)
C20 O3 1.351(2)
C20 C26 1.488(3)
C21 O8 1.191(3)
C21 O4 1.366(3)
C21 C22 1.498(3)
C24 O11 1.203(3)
C24 O10 1.344(3)
C24 C25 1.498(4)
